data_2010958
loop_
_publ_author_name
'Kani, Yoshiyuki'
'Ohba, Shigeru'
'Ito, Sayo'
'Nishida, Yuzo'

_publ_section_title
;
 Redetermination of
 bis{[(2-hydroxyphenylmethyl)bis(2-pyridylmethyl)aminato]copper(II)}
 diperchlorate
;
_journal_issue 5
_journal_name_full 'Acta Crystallographica Section C'
_journal_page_first e201
_journal_page_last e201
_journal_paper_doi 10.1107/S0108270100005680
_journal_volume 56
_journal_year 2000
_chemical_formula_iupac '[Cu2 (C19 H18 N3 O)2] (Cl O4)2'
_chemical_formula_sum 'C38 H36 Cl2 Cu2 N6 O10'
_chemical_formula_weight 934.74
_space_group_IT_number 14
_symmetry_cell_setting monoclinic
_symmetry_space_group_name_Hall '-P 2yn'
_symmetry_space_group_name_H-M 'P 1 21/n 1'
_cell_angle_alpha 90
_cell_angle_beta 104.790(10)
_cell_angle_gamma 90
_cell_formula_units_Z 2
_cell_length_a 11.3800(10)
_cell_length_b 9.877(2)
_cell_length_c 17.400(2)
_cell_measurement_reflns_used 25
_cell_measurement_temperature 298
_cell_measurement_theta_max 15
_cell_measurement_theta_min 10
_cell_volume 1891.0(5)
_computing_cell_refinement 'MSC/AFC Diffractometer Control Software'
_computing_data_collection
;
MSC/AFC Diffractometer Control Software
(Molecular Structure Corporation, 1993)
;
_computing_data_reduction 'TEXSAN (Molecular Structure Corporation, 1999)'
_computing_publication_material TEXSAN
_computing_structure_refinement TEXSAN
_computing_structure_solution 'SIR92 (Altomare et al., 1994)'
_diffrn_measured_fraction_theta_full .9995
_diffrn_measured_fraction_theta_max .9995
_diffrn_measurement_device_type 'Rigaku AFC-5S'
_diffrn_measurement_method \q-2\q
_diffrn_radiation_type MoK\a
_diffrn_radiation_wavelength .71073
_diffrn_reflns_av_R_equivalents .059
_diffrn_reflns_limit_h_max 15
_diffrn_reflns_limit_h_min 0
_diffrn_reflns_limit_k_max 13
_diffrn_reflns_limit_k_min 0
_diffrn_reflns_limit_l_max 23
_diffrn_reflns_limit_l_min -23
_diffrn_reflns_number 4819
_diffrn_reflns_theta_full 27.5
_diffrn_reflns_theta_max 27.5
_diffrn_standards_decay_% 5.5
_diffrn_standards_interval_count 100
_diffrn_standards_number 3
_exptl_absorpt_coefficient_mu 1.334
_exptl_absorpt_correction_T_max .897
_exptl_absorpt_correction_T_min .662
_exptl_absorpt_correction_type integration
_exptl_absorpt_process_details '(Coppens et al., 1965)'
_exptl_crystal_colour green
_exptl_crystal_density_diffrn 1.642
_exptl_crystal_density_method 'not measured'
_exptl_crystal_description needle
_exptl_crystal_size_max .7
_exptl_crystal_size_mid .15
_exptl_crystal_size_min .1
_refine_diff_density_max .59
_refine_diff_density_min -.63
_refine_ls_extinction_method none
_refine_ls_goodness_of_fit_ref .98
_refine_ls_hydrogen_treatment noref
_refine_ls_number_parameters 262
_refine_ls_number_reflns 4338
_refine_ls_R_factor_gt .063
_refine_ls_shift/su_max .009
_refine_ls_structure_factor_coef Fsqd
_refine_ls_weighting_details 'w = 1/[\s^2^(Fo^2^) + (0.1(Fo^2^ + 2Fc^2^)/3)^2^]'
_refine_ls_weighting_scheme calc
_refine_ls_wR_factor_ref .185
_reflns_number_gt 2393
_reflns_number_total 4338
_reflns_threshold_expression I>2\s(I)
_cod_data_source_file qa0277.cif
_cod_data_source_block I
_cod_original_sg_symbol_H-M 'P 21/n'
_cod_database_code 2010958
_cod_database_fobs_code 2010958

loop_
_symmetry_equiv_pos_as_xyz
x,y,z
1/2-x,1/2+y,1/2-z
-x,-y,-z
1/2+x,1/2-y,1/2+z

loop_
_atom_site_label
_atom_site_fract_x
_atom_site_fract_y
_atom_site_fract_z
_atom_site_U_iso_or_equiv
_atom_site_adp_type
_atom_site_occupancy
_atom_site_type_symbol
Cu1 .54358(6) .02660(8) .42187(4) .0373(2) Uani 1.00 Cu
Cl1 .49550(10) .2387(2) .16920(10) .0603(5) Uani 1.00 Cl
O1 .6029(3) -.0563(4) .5432(2) .0430(10) Uani 1.00 O
O2 .5814(5) .1502(6) .1495(4) .085(2) Uani 1.00 O
O3 .4568(5) .1790(10) .2322(4) .142(3) Uani 1.00 O
O4 .3945(6) .2534(9) .1043(4) .126(3) Uani 1.00 O
O5 .5546(7) .3610(9) .1932(7) .160(4) Uani 1.00 O
N1 .6163(4) .2133(6) .4286(3) .0450(10) Uani 1.00 N
N2 .7031(4) -.0249(6) .3969(3) .0430(10) Uani 1.00 N
N3 .4837(4) -.1444(5) .3634(3) .0380(10) Uani 1.00 N
C1 .5920(5) .3222(6) .4677(4) .045(2) Uani 1.00 C
C2 .6567(7) .4417(7) .4739(4) .059(2) Uani 1.00 C
C3 .7500(7) .4480(9) .4364(5) .071(3) Uani 1.00 C
C4 .7756(6) .3392(9) .3949(4) .064(2) Uani 1.00 C
C5 .7093(5) .2212(7) .3932(4) .050(2) Uani 1.00 C
C6 .7315(5) .0962(8) .3523(4) .057(2) Uani 1.00 C
C7 .6918(6) -.1505(8) .3492(4) .062(2) Uani 1.00 C
C8 .5683(5) -.2142(7) .3366(3) .044(2) Uani 1.00 C
C9 .5431(6) -.3391(7) .3010(4) .053(2) Uani 1.00 C
C10 .4301(7) -.3950(7) .2919(4) .060(2) Uani 1.00 C
C11 .3438(6) -.3230(7) .3184(4) .054(2) Uani 1.00 C
C12 .3731(5) -.1988(7) .3528(3) .044(2) Uani 1.00 C
C13 .8019(4) -.0359(7) .4726(3) .043(2) Uani 1.00 C
C14 .7886(5) -.1479(6) .5270(4) .043(2) Uani 1.00 C
C15 .8802(5) -.2459(7) .5490(4) .049(2) Uani 1.00 C
C16 .8783(6) -.3425(7) .6050(5) .058(2) Uani 1.00 C
C17 .7859(5) -.3416(7) .6435(4) .051(2) Uani 1.00 C
C18 .6940(5) -.2455(6) .6239(3) .043(2) Uani 1.00 C
C19 .6923(4) -.1495(6) .5647(3) .0360(10) Uani 1.00 C
H1 .5260 .3169 .4927 .0543 Uiso 1.00 H
H2 .6377 .5175 .5031 .0707 Uiso 1.00 H
H3 .7970 .5294 .4395 .0847 Uiso 1.00 H
H4 .8388 .3444 .3675 .0764 Uiso 1.00 H
H5 .8152 .0931 .3507 .0682 Uiso 1.00 H
H6 .6803 .0956 .2991 .0682 Uiso 1.00 H
H7 .7055 -.1293 .2984 .0744 Uiso 1.00 H
H8 .7520 -.2140 .3764 .0744 Uiso 1.00 H
H9 .6043 -.3867 .2827 .0633 Uiso 1.00 H
H10 .4112 -.4824 .2676 .0720 Uiso 1.00 H
H11 .2639 -.3598 .3125 .0646 Uiso 1.00 H
H12 .3120 -.1490 .3700 .0533 Uiso 1.00 H
H13 .8776 -.0486 .4587 .0515 Uiso 1.00 H
H14 .8043 .0478 .5011 .0515 Uiso 1.00 H
H15 .9463 -.2452 .5239 .0588 Uiso 1.00 H
H16 .9407 -.4104 .6175 .0699 Uiso 1.00 H
H17 .7853 -.4077 .6839 .0617 Uiso 1.00 H
H18 .6308 -.2451 .6514 .0520 Uiso 1.00 H

loop_
_atom_site_aniso_label
_atom_site_aniso_U_11
_atom_site_aniso_U_22
_atom_site_aniso_U_33
_atom_site_aniso_U_12
_atom_site_aniso_U_13
_atom_site_aniso_U_23
Cu1 .0240(3) .0473(4) .0441(4) .0030(3) .0155(2) -.0071(4)
Cl1 .0362(8) .0840(10) .0660(10) -.0073(8) .0239(7) -.0120(9)
O1 .031(2) .055(3) .046(2) .011(2) .018(2) -.006(2)
O2 .074(3) .068(4) .132(5) -.007(3) .063(3) -.011(3)
O3 .054(3) .300(10) .078(4) -.010(5) .031(3) .034(6)
O4 .071(4) .187(9) .104(5) .017(5) -.004(4) .041(5)
O5 .106(5) .122(7) .280(10) -.033(5) .098(7) -.113(7)
N1 .030(2) .054(3) .049(3) .003(2) .012(2) .003(2)
N2 .029(2) .059(3) .045(3) .001(2) .015(2) -.009(3)
N3 .034(2) .050(3) .034(2) .006(2) .015(2) -.005(2)
C1 .044(3) .041(4) .050(3) .003(3) .010(3) .004(3)
C2 .062(4) .040(4) .069(4) .005(3) .006(3) -.004(3)
C3 .060(4) .063(6) .087(5) -.012(4) .015(4) .017(4)
C4 .045(4) .083(6) .063(4) -.008(4) .015(3) .024(4)
C5 .033(3) .069(5) .047(4) .004(3) .011(3) .016(3)
C6 .036(3) .093(6) .047(4) .005(3) .020(3) .009(4)
C7 .038(3) .077(5) .076(5) .002(3) .024(3) -.031(4)
C8 .039(3) .056(4) .041(3) .010(3) .016(2) -.002(3)
C9 .056(4) .056(4) .051(4) .012(3) .022(3) -.007(3)
C10 .064(4) .050(4) .066(4) .005(3) .017(4) -.011(3)
C11 .044(3) .054(4) .064(4) -.003(3) .013(3) -.001(3)
C12 .036(3) .055(4) .044(3) .006(3) .013(2) -.001(3)
C13 .021(2) .061(4) .050(3) .005(3) .015(2) .002(3)
C14 .031(3) .042(3) .059(4) .006(3) .017(3) .001(3)
C15 .032(3) .049(4) .070(4) .010(3) .022(3) -.002(3)
C16 .042(3) .050(4) .085(5) .011(3) .022(3) .003(4)
C17 .042(3) .050(4) .061(4) .002(3) .010(3) .001(3)
C18 .033(3) .051(4) .046(3) -.004(3) .009(2) -.004(3)
C19 .026(2) .043(3) .041(3) .007(2) .011(2) -.005(3)

loop_
_atom_type_symbol
_atom_type_description
_atom_type_scat_dispersion_real
_atom_type_scat_dispersion_imag
_atom_type_scat_source
C C .003 .002
;International Tables for Crystallography
(1992, Vol. C)
;
H H .000 .000
;International Tables for Crystallography
(1992, Vol. C)
;
Cl Cl .148 .159
;International Tables for Crystallography
(1992, Vol. C)
;
Cu Cu .320 1.265
;International Tables for Crystallography
(1992, Vol. C)
;
N N .006 .003
;International Tables for Crystallography
(1992, Vol. C)
;
O O .011 .006
;International Tables for Crystallography
(1992, Vol. C)
;

loop_
_geom_angle_atom_site_label_1
_geom_angle_atom_site_label_2
_geom_angle_atom_site_label_3
_geom_angle_site_symmetry_1
_geom_angle_site_symmetry_3
_geom_angle
_geom_angle_publ_flag
O1 Cu1 O1 . 3_656 80.4(2) yes
O1 Cu1 N1 . . 105.3(2) no
O1 Cu1 N2 . . 92.3(2) no
O1 Cu1 N3 . . 98.9(2) no
O1 Cu1 N1 3_656 . 102.5(2) no
O1 Cu1 N2 3_656 . 172.1(2) no
O1 Cu1 N3 3_656 . 94.5(2) no
N1 Cu1 N2 . . 82.3(2) no
N1 Cu1 N3 . . 152.3(2) no
N2 Cu1 N3 . . 83.5(2) no
O2 Cl1 O3 . . 107.6(5) no
O2 Cl1 O4 . . 110.2(5) no
O2 Cl1 O5 . . 107.3(4) no
O3 Cl1 O4 . . 108.4(4) no
O3 Cl1 O5 . . 110.5(6) no
O4 Cl1 O5 . . 112.7(6) no
Cu1 O1 Cu1 . 3_656 99.6(2) yes
Cu1 O1 C19 . . 122.9(3) no
Cu1 O1 C19 3_656 . 131.5(4) no
Cu1 N1 C1 . . 129.1(4) no
Cu1 N1 C5 . . 112.5(4) no
C1 N1 C5 . . 118.2(6) no
Cu1 N2 C6 . . 103.4(4) no
Cu1 N2 C7 . . 112.0(4) no
Cu1 N2 C13 . . 109.8(3) no
C6 N2 C7 . . 112.1(5) no
C6 N2 C13 . . 107.4(5) no
C7 N2 C13 . . 111.7(5) no
Cu1 N3 C8 . . 115.1(4) no
Cu1 N3 C12 . . 126.6(4) no
C8 N3 C12 . . 118.2(5) no
N1 C1 C2 . . 123.4(6) no
N1 C1 H1 . . 118.3 no
C2 C1 H1 . . 118.3 no
C1 C2 C3 . . 117.5(7) no
C1 C2 H2 . . 121.3 no
C3 C2 H2 . . 121.3 no
C2 C3 C4 . . 120.5(7) no
C2 C3 H3 . . 119.8 no
C4 C3 H3 . . 119.8 no
C3 C4 C5 . . 119.0(7) no
C3 C4 H4 . . 120.5 no
C5 C4 H4 . . 120.5 no
N1 C5 C4 . . 121.5(7) no
N1 C5 C6 . . 114.8(6) no
C4 C5 C6 . . 123.7(6) no
N2 C6 C5 . . 109.3(5) no
N2 C6 H5 . . 109.6 no
N2 C6 H6 . . 109.6 no
C5 C6 H5 . . 109.5 no
C5 C6 H6 . . 109.5 no
H5 C6 H6 . . 109.5 no
N2 C7 C8 . . 112.2(5) no
N2 C7 H7 . . 108.8 no
N2 C7 H8 . . 108.8 no
C8 C7 H7 . . 108.8 no
C8 C7 H8 . . 108.7 no
H7 C7 H8 . . 109.5 no
N3 C8 C7 . . 117.1(6) no
N3 C8 C9 . . 121.6(6) no
C7 C8 C9 . . 121.3(5) no
C8 C9 C10 . . 119.6(6) no
C8 C9 H9 . . 120.2 no
C10 C9 H9 . . 120.2 no
C9 C10 C11 . . 118.6(6) no
C9 C10 H10 . . 120.7 no
C11 C10 H10 . . 120.6 no
C10 C11 C12 . . 119.5(6) no
C10 C11 H11 . . 120.3 no
C12 C11 H11 . . 120.3 no
N3 C12 C11 . . 122.4(6) no
N3 C12 H12 . . 118.8 no
C11 C12 H12 . . 118.8 no
N2 C13 C14 . . 115.9(5) no
N2 C13 H13 . . 107.9 no
N2 C13 H14 . . 107.8 no
C14 C13 H13 . . 107.8 no
C14 C13 H14 . . 107.8 no
H13 C13 H14 . . 109.4 no
C13 C14 C15 . . 119.8(5) no
C13 C14 C19 . . 121.3(5) no
C15 C14 C19 . . 118.4(6) no
C14 C15 C16 . . 122.0(5) no
C14 C15 H15 . . 119.0 no
C16 C15 H15 . . 119.0 no
C15 C16 C17 . . 119.5(6) no
C15 C16 H16 . . 120.3 no
C17 C16 H16 . . 120.3 no
C16 C17 C18 . . 120.2(6) no
C16 C17 H17 . . 119.9 no
C18 C17 H17 . . 119.9 no
C17 C18 C19 . . 120.8(5) no
C17 C18 H18 . . 119.6 no
C19 C18 H18 . . 119.6 no
O1 C19 C14 . . 118.7(5) no
O1 C19 C18 . . 122.3(5) no
C14 C19 C18 . . 118.9(5) no

loop_
_geom_bond_atom_site_label_1
_geom_bond_atom_site_label_2
_geom_bond_site_symmetry_1
_geom_bond_site_symmetry_2
_geom_bond_distance
_geom_bond_publ_flag
Cu1 O1 . . 2.203(4) yes
Cu1 O1 . 3_656 1.938(3) yes
Cu1 N1 . . 2.013(5) yes
Cu1 N2 . . 2.037(4) yes
Cu1 N3 . . 2.000(5) yes
Cl1 O2 . . 1.416(6) no
Cl1 O3 . . 1.411(7) no
Cl1 O4 . . 1.398(6) no
Cl1 O5 . . 1.393(7) no
O1 C19 . . 1.352(6) no
N1 C1 . . 1.338(8) no
N1 C5 . . 1.357(7) no
N2 C6 . . 1.505(9) no
N2 C7 . . 1.479(8) no
N2 C13 . . 1.502(7) no
N3 C8 . . 1.359(7) no
N3 C12 . . 1.338(7) no
C1 C2 . . 1.381(9) no
C1 H1 . . .960 no
C2 C3 . . 1.380(10) no
C2 H2 . . .960 no
C3 C4 . . 1.370(10) no
C3 H3 . . .960 no
C4 C5 . . 1.384(10) no
C4 H4 . . .960 no
C5 C6 . . 1.480(10) no
C6 H5 . . .960 no
C6 H6 . . .960 no
C7 C8 . . 1.503(9) no
C7 H7 . . .959 no
C7 H8 . . .960 no
C8 C9 . . 1.377(9) no
C9 C10 . . 1.371(10) no
C9 H9 . . .960 no
C10 C11 . . 1.383(9) no
C10 H10 . . .961 no
C11 C12 . . 1.368(9) no
C11 H11 . . .960 no
C12 H12 . . .960 no
C13 C14 . . 1.488(8) no
C13 H13 . . .960 no
C13 H14 . . .960 no
C14 C15 . . 1.402(8) no
C14 C19 . . 1.414(7) no
C15 C16 . . 1.368(10) no
C15 H15 . . .961 no
C16 C17 . . 1.383(9) no
C16 H16 . . .960 no
C17 C18 . . 1.389(8) no
C17 H17 . . .961 no
C18 C19 . . 1.396(8) no
C18 H18 . . .960 no

loop_
_geom_contact_atom_site_label_1
_geom_contact_atom_site_label_2
_geom_contact_distance
_geom_contact_site_symmetry_2
Cu1 O3 3.531(7) .
O2 C7 3.242(8) 2_655
O2 C3 3.372(9) 2_645
O2 C6 3.547(9) .
O3 C11 3.308(8) 2_555
O3 C6 3.387(9) .
O3 C18 3.441(9) 3_656
O3 N1 3.453(8) .
O3 C5 3.487(8) .
O4 C12 3.349(9) 2_555
O4 C11 3.410(10) 2_555
O4 C3 3.570(10) 4_454
O4 C13 3.594(10) 4_454
O5 C7 3.158(10) 2_655
O5 C10 3.465(10) 1_565
O5 C9 3.527(9) 1_565
O5 C6 3.600(10) 2_655
C3 C9 3.560(10) 1_565
C3 C16 3.580(10) 1_565
C10 C17 3.560(10) 4_444
C11 C17 3.364(10) 4_444
C11 C18 3.446(9) 4_444
C12 C17 3.545(9) 4_444
